data_4313477
loop_
_publ_author_name
'Olivier Clot'
'Yumi Akahori'
'Carolyn Moorlag'
'Daniel B. Leznoff'
'Michael O. Wolf'
'Raymond J. Batchelor'
'Brian O. Patrick'
'Mikita Ishii'

_publ_contact_author
;
 D. Leznoff
 Dept. of Chemistry, Simon Fraser University
 8888 University Way
 Burnaby, B.C.
 Canada
 V5A 1S6
;
_publ_contact_author_email dleznoff@sfu.ca
_publ_contact_author_fax 604-291-3765
_publ_contact_author_phone 604-291-4887
_publ_section_title
;
 Model Complexes for Metallated Polythiophenes: Gold(I) and Palladium(II)
 Complexes of Bis(diphenylphosphino)oligothiophenes
;
_journal_name_full 'Inorganic Chemistry'
_journal_page_first 2704
_journal_page_last 2713
_journal_paper_doi 10.1021/ic0258328
_journal_volume 42
_journal_year 2003
_chemical_formula_sum 'C66 H68 Au2 Cl2 P2 S4'
_chemical_formula_weight 1516.22
_chemical_name_systematic
; 
 ? 
;
_space_group_IT_number 14
_symmetry_cell_setting monoclinic
_symmetry_space_group_name_Hall '-P 2ybc'
_symmetry_space_group_name_H-M 'P 1 21/c 1'
_atom_sites_solution_hydrogens geom
_atom_sites_solution_primary direct
_atom_sites_solution_secondary difmap
_audit_creation_method SHELXL-97
_cell_angle_alpha 90.00
_cell_angle_beta 91.199(2)
_cell_angle_gamma 90.00
_cell_formula_units_Z 4
_cell_length_a 11.1656(6)
_cell_length_b 19.050(1)
_cell_length_c 29.732(3)
_cell_measurement_reflns_used 11939
_cell_measurement_temperature 173(2)
_cell_measurement_theta_max 25.07
_cell_measurement_theta_min 2.14
_cell_volume 6322.8(8)
_computing_structure_refinement 'SHELXL-97 (Sheldrick, 1997)'
_computing_structure_solution 'SHELXS-97 (Sheldrick, 1990)'
_diffrn_ambient_temperature 173(2)
_diffrn_detector_area_resol_mean 11.76
_diffrn_measured_fraction_theta_full 0.888
_diffrn_measured_fraction_theta_max 0.888
_diffrn_measurement_device_type 'Rigaku/ADSC CCD'
_diffrn_measurement_method 'area detector'
_diffrn_radiation_monochromator graphite
_diffrn_radiation_source 'fine-focus sealed tube'
_diffrn_radiation_type MoK\a
_diffrn_radiation_wavelength 0.71069
_diffrn_reflns_av_R_equivalents 0.0000
_diffrn_reflns_av_sigmaI/netI 0.1943
_diffrn_reflns_limit_h_max 11
_diffrn_reflns_limit_h_min -13
_diffrn_reflns_limit_k_max 22
_diffrn_reflns_limit_k_min -22
_diffrn_reflns_limit_l_max 33
_diffrn_reflns_limit_l_min -35
_diffrn_reflns_number 10302
_diffrn_reflns_theta_full 25.07
_diffrn_reflns_theta_max 25.07
_diffrn_reflns_theta_min 2.14
_diffrn_standards_decay_% 0
_diffrn_standards_interval_count 0
_diffrn_standards_interval_time 0
_diffrn_standards_number 0
_exptl_absorpt_coefficient_mu 4.941
_exptl_absorpt_correction_T_max 1.0000
_exptl_absorpt_correction_T_min 0.7734
_exptl_absorpt_correction_type multi-scan
_exptl_crystal_colour yellow
_exptl_crystal_density_diffrn 1.593
_exptl_crystal_density_method 'not measured'
_exptl_crystal_description chip
_exptl_crystal_F_000 3000
_exptl_crystal_size_max 0.10
_exptl_crystal_size_mid 0.10
_exptl_crystal_size_min 0.05
_refine_diff_density_max 1.044
_refine_diff_density_min -0.690
_refine_diff_density_rms 0.148
_refine_ls_extinction_method none
_refine_ls_goodness_of_fit_ref 0.759
_refine_ls_hydrogen_treatment mixed
_refine_ls_matrix_type full
_refine_ls_number_parameters 642
_refine_ls_number_reflns 10302
_refine_ls_number_restraints 30
_refine_ls_restrained_S_all 0.759
_refine_ls_R_factor_all 0.1172
_refine_ls_R_factor_gt 0.0474
_refine_ls_shift/su_max 0.010
_refine_ls_shift/su_mean 0.003
_refine_ls_structure_factor_coef Fsqd
_refine_ls_weighting_details 'w=1/[\s^2^(Fo^2^)+(0.0000P)^2^+0.0000P] where P=(Fo^2^+2Fc^2^)/3'
_refine_ls_weighting_scheme calc
_refine_ls_wR_factor_gt 0.0901
_refine_ls_wR_factor_ref 0.1087
_reflns_number_gt 5553
_reflns_number_total 10302
_reflns_threshold_expression >2sigma(I)
_cod_data_source_file ic0258328si20030203_055733_6.cif
_cod_data_source_block mw014
_cod_depositor_comments
;
The following automatic conversions were performed:

'_refine_ls_weighting_scheme' value 'calc
w=1/[\s^2^(Fo^2^)+(0.0000P)^2^+0.0000P] where P=(Fo^2^+2Fc^2^)/3' was
changed to 'calc'. New tag '_refine_ls_weighting_details' was
created. The value of the new tag was set to
'w=1/[\s^2^(Fo^2^)+(0.0000P)^2^+0.0000P] where P=(Fo^2^+2Fc^2^)/3'.

Automatic conversion script
Id: cif_fix_values 3143 2015-03-26 13:38:13Z robertas 
;
_cod_original_cell_volume 6322.9(8)
_cod_database_code 4313477

loop_
_symmetry_equiv_pos_as_xyz
'x, y, z'
'-x, y+1/2, -z+1/2'
'-x, -y, -z'
'x, -y-1/2, z-1/2'

loop_
_atom_site_label
_atom_site_type_symbol
_atom_site_fract_x
_atom_site_fract_y
_atom_site_fract_z
_atom_site_U_iso_or_equiv
_atom_site_adp_type
_atom_site_occupancy
_atom_site_calc_flag
_atom_site_refinement_flags
_atom_site_disorder_assembly
_atom_site_disorder_group
Au1 Au 0.58100(4) 0.93774(2) 0.376851(16) 0.02741(12) Uani 1 d . A 1
Au2 Au 0.41973(3) 0.91664(2) 0.292296(16) 0.02662(12) Uani 1 d . A 1
Cl1 Cl 0.6485(3) 1.03935(16) 0.34530(11) 0.0411(8) Uani 1 d . A 1
Cl2 Cl 0.5841(2) 0.86362(18) 0.26181(12) 0.0499(9) Uani 1 d . A 1
S1 S 0.1095(3) 0.62041(18) 0.32066(13) 0.0475(10) Uani 1 d . A 1
S2 S 0.1909(2) 0.77544(15) 0.35171(10) 0.0288(7) Uani 1 d . A 1
S3 S 0.2231(2) 0.90204(15) 0.45614(10) 0.0284(7) Uani 1 d . A 1
S4 S 0.1862(3) 0.9886(2) 0.54416(11) 0.0463(9) Uani 1 d . A 1
P1 P 0.5343(2) 0.83592(15) 0.40888(10) 0.0260(7) Uani 1 d . A 1
P2 P 0.2546(2) 0.96764(15) 0.31831(10) 0.0243(7) Uani 1 d . A 1
C1 C 0.1353(11) 0.5484(6) 0.2877(4) 0.044(3) Uani 1 d . A 1
H1 H 0.0752 0.5158 0.2786 0.053 Uiso 1 calc R A 1
C2 C 0.2504(10) 0.5438(6) 0.2765(4) 0.036(3) Uani 1 d . A 1
H2 H 0.2811 0.5065 0.2589 0.043 Uiso 1 calc R A 1
C3 C 0.3234(10) 0.6007(6) 0.2935(4) 0.029(3) Uani 1 d . A 1
C4 C 0.2589(9) 0.6462(6) 0.3184(4) 0.027(3) Uani 1 d . A 1
C5 C 0.2948(9) 0.7097(5) 0.3432(3) 0.021(2) Uani 1 d . A 1
C6 C 0.4018(9) 0.7281(5) 0.3614(4) 0.024(3) Uani 1 d . A 1
H6 H 0.4711 0.6994 0.3595 0.028 Uiso 1 calc R A 1
C7 C 0.4025(9) 0.7939(5) 0.3834(4) 0.024(3) Uani 1 d . A 1
C8 C 0.2915(8) 0.8270(5) 0.3812(4) 0.021(2) Uani 1 d . A 1
C9 C 0.2543(9) 0.8952(5) 0.4002(4) 0.021(3) Uani 1 d . A 1
C10 C 0.2380(7) 0.9572(5) 0.3792(4) 0.020(3) Uani 1 d . A 1
C11 C 0.2029(8) 1.0123(6) 0.4081(4) 0.024(3) Uani 1 d . A 1
H11 H 0.1889 1.0592 0.3984 0.029 Uiso 1 calc R A 1
C12 C 0.1913(8) 0.9904(6) 0.4516(4) 0.023(3) Uani 1 d . A 1
C13 C 0.1607(9) 1.0286(6) 0.4926(4) 0.031(3) Uani 1 d . A 1
C14 C 0.1181(9) 1.0977(7) 0.4959(4) 0.038(3) Uani 1 d . A 1
C15 C 0.1049(10) 1.1122(8) 0.5443(5) 0.048(4) Uani 1 d . A 1
H15 H 0.0749 1.1556 0.5551 0.058 Uiso 1 calc R A 1
C16 C 0.1376(9) 1.0606(7) 0.5715(4) 0.044(4) Uani 1 d . A 1
H16 H 0.1342 1.0637 0.6034 0.053 Uiso 1 calc R A 1
C17A C 0.4535(15) 0.6013(10) 0.2869(6) 0.027(5) Uiso 0.66(2) d PD A 1
H17A H 0.4838 0.6500 0.2896 0.032 Uiso 0.66 calc P A 1
H17B H 0.4710 0.5842 0.2563 0.032 Uiso 0.66 calc P A 1
C18A C 0.5172(11) 0.5550(9) 0.3217(6) 0.030(5) Uiso 0.66(2) d PD A 1
H18A H 0.5005 0.5727 0.3522 0.036 Uiso 0.66 calc P A 1
H18B H 0.4854 0.5066 0.3193 0.036 Uiso 0.66 calc P A 1
C19A C 0.6514(11) 0.5537(10) 0.3151(6) 0.042(6) Uiso 0.66(2) d PD A 1
H19A H 0.6812 0.6026 0.3143 0.050 Uiso 0.66 calc P A 1
H19B H 0.6677 0.5320 0.2856 0.050 Uiso 0.66 calc P A 1
C20A C 0.7211(16) 0.5138(12) 0.3514(7) 0.050(6) Uiso 0.66(2) d PD A 1
H20A H 0.7090 0.5366 0.3809 0.060 Uiso 0.66 calc P A 1
H20B H 0.6904 0.4652 0.3531 0.060 Uiso 0.66 calc P A 1
C21A C 0.8537(17) 0.5122(11) 0.3415(7) 0.046(6) Uiso 0.66(2) d PD A 1
H21A H 0.8659 0.4899 0.3119 0.055 Uiso 0.66 calc P A 1
H21B H 0.8848 0.5609 0.3401 0.055 Uiso 0.66 calc P A 1
C22A C 0.922(2) 0.4718(14) 0.3776(9) 0.086(10) Uiso 0.66(2) d PD A 1
H22A H 1.0082 0.4759 0.3726 0.129 Uiso 0.66 calc P A 1
H22B H 0.8985 0.4223 0.3764 0.129 Uiso 0.66 calc P A 1
H22C H 0.9036 0.4911 0.4072 0.129 Uiso 0.66 calc P A 1
C23 C 0.0847(12) 1.1443(7) 0.4615(5) 0.056(4) Uani 1 d . A 1
H23A H 0.0141 1.1716 0.4710 0.067 Uiso 1 calc . B 1
H23B H 0.0610 1.1171 0.4344 0.067 Uiso 1 calc . C 1
C24 C 0.1839(14) 1.1945(8) 0.4497(6) 0.068(5) Uani 1 d . A 1
H24A H 0.2089 1.2189 0.4778 0.082 Uiso 1 calc . D 1
H24B H 0.2530 1.1658 0.4403 0.082 Uiso 1 calc . E 1
C25 C 0.1639(14) 1.2490(8) 0.4148(5) 0.070(5) Uani 1 d . A 1
H25A H 0.0898 1.2749 0.4219 0.084 Uiso 1 calc . F 1
H25B H 0.1500 1.2253 0.3855 0.084 Uiso 1 calc . G 1
C26 C 0.2619(16) 1.3009(9) 0.4095(6) 0.084(5) Uani 1 d . A 1
H26A H 0.3354 1.2758 0.4007 0.101 Uiso 1 calc . H 1
H26B H 0.2786 1.3236 0.4389 0.101 Uiso 1 calc . I 1
C27 C 0.234(2) 1.3578(10) 0.3747(7) 0.115(8) Uani 1 d . A 1
H27A H 0.2154 1.3350 0.3454 0.139 Uiso 1 calc . J 1
H27B H 0.1616 1.3837 0.3839 0.139 Uiso 1 calc . K 1
C28 C 0.330(2) 1.4071(12) 0.3689(9) 0.155(10) Uani 1 d . A 1
H28A H 0.3060 1.4425 0.3465 0.233 Uiso 1 calc . L 1
H28B H 0.4013 1.3823 0.3585 0.233 Uiso 1 calc . M 1
H28C H 0.3489 1.4302 0.3976 0.233 Uiso 1 calc . N 1
C29 C 0.5042(8) 0.8414(5) 0.4683(4) 0.025(3) Uani 1 d . A 1
C30 C 0.5394(9) 0.8994(7) 0.4931(4) 0.040(3) Uani 1 d . A 1
H30 H 0.5831 0.9358 0.4790 0.048 Uiso 1 calc R A 1
C31 C 0.5120(10) 0.9055(7) 0.5381(5) 0.046(4) Uani 1 d . A 1
H31 H 0.5347 0.9462 0.5547 0.055 Uiso 1 calc R A 1
C32 C 0.4530(11) 0.8531(8) 0.5579(4) 0.051(4) Uani 1 d . A 1
H32 H 0.4363 0.8571 0.5890 0.061 Uiso 1 calc R A 1
C33 C 0.4158(9) 0.7944(7) 0.5356(4) 0.041(3) Uani 1 d . A 1
H33 H 0.3728 0.7587 0.5507 0.049 Uiso 1 calc R A 1
C34 C 0.4424(9) 0.7874(6) 0.4898(4) 0.037(3) Uani 1 d . A 1
H34 H 0.4187 0.7465 0.4736 0.044 Uiso 1 calc R A 1
C35 C 0.6554(8) 0.7740(6) 0.4028(4) 0.026(3) Uani 1 d . A 1
C36 C 0.6815(10) 0.7244(6) 0.4349(4) 0.041(3) Uani 1 d . A 1
H36 H 0.6318 0.7200 0.4603 0.049 Uiso 1 calc R A 1
C37 C 0.7794(11) 0.6806(7) 0.4308(5) 0.053(4) Uani 1 d . A 1
H37 H 0.7955 0.6458 0.4530 0.064 Uiso 1 calc R A 1
C38 C 0.8535(11) 0.6872(8) 0.3948(5) 0.057(4) Uani 1 d . A 1
H38 H 0.9235 0.6592 0.3926 0.068 Uiso 1 calc R A 1
C39 C 0.8244(11) 0.7348(8) 0.3622(5) 0.057(4) Uani 1 d . A 1
H39 H 0.8723 0.7375 0.3363 0.069 Uiso 1 calc R A 1
C40 C 0.7284(9) 0.7787(6) 0.3656(4) 0.041(3) Uani 1 d . A 1
H40 H 0.7117 0.8123 0.3428 0.049 Uiso 1 calc R A 1
C41 C 0.2531(9) 1.0612(6) 0.3080(4) 0.030(3) Uani 1 d . A 1
C42 C 0.3511(10) 1.1013(6) 0.3242(5) 0.044(3) Uani 1 d . A 1
H42 H 0.4116 1.0806 0.3428 0.052 Uiso 1 calc R A 1
C43 C 0.3570(11) 1.1714(7) 0.3124(5) 0.057(4) Uani 1 d . A 1
H43 H 0.4240 1.1987 0.3219 0.068 Uiso 1 calc R A 1
C44 C 0.2654(14) 1.2023(7) 0.2866(6) 0.064(5) Uani 1 d . A 1
H44 H 0.2695 1.2508 0.2794 0.077 Uiso 1 calc R A 1
C45 C 0.1730(12) 1.1647(7) 0.2722(5) 0.053(4) Uani 1 d . A 1
H45 H 0.1116 1.1861 0.2544 0.064 Uiso 1 calc R A 1
C46 C 0.1654(10) 1.0954(6) 0.2827(4) 0.040(3) Uani 1 d . A 1
H46 H 0.0976 1.0695 0.2723 0.048 Uiso 1 calc R A 1
C47 C 0.1167(8) 0.9301(5) 0.2938(4) 0.024(3) Uani 1 d . A 1
C48 C 0.0061(8) 0.9462(6) 0.3138(4) 0.030(3) Uani 1 d . A 1
H48 H 0.0021 0.9766 0.3390 0.036 Uiso 1 calc R A 1
C49 C -0.0966(9) 0.9159(6) 0.2949(4) 0.036(3) Uani 1 d . A 1
H49 H -0.1719 0.9246 0.3081 0.043 Uiso 1 calc R A 1
C50 C -0.0914(10) 0.8735(6) 0.2575(4) 0.037(3) Uani 1 d . A 1
H50 H -0.1631 0.8544 0.2448 0.044 Uiso 1 calc R A 1
C51 C 0.0159(9) 0.8587(6) 0.2385(4) 0.036(3) Uani 1 d . A 1
H51 H 0.0190 0.8284 0.2131 0.044 Uiso 1 calc R A 1
C52 C 0.1203(9) 0.8880(5) 0.2563(4) 0.029(3) Uani 1 d . A 1
H52 H 0.1947 0.8790 0.2425 0.035 Uiso 1 calc R A 1
C53 C 0.1793(12) 0.7009(7) 0.1628(6) 0.061(4) Uani 1 d D O 1
C54 C 0.2425(16) 0.7097(8) 0.2013(6) 0.078(5) Uani 1 d . O 1
H54 H 0.2249 0.6778 0.2248 0.093 Uiso 1 calc R O 1
C55 C 0.3261(14) 0.7572(10) 0.2109(7) 0.079(6) Uani 1 d . O 1
H55 H 0.3645 0.7573 0.2397 0.094 Uiso 1 calc R O 1
C56 C 0.3559(16) 0.8036(11) 0.1810(7) 0.088(6) Uani 1 d . O 1
H56 H 0.4149 0.8382 0.1878 0.106 Uiso 1 calc R O 1
C57 C 0.298(2) 0.8015(11) 0.1379(9) 0.136(10) Uani 1 d . O 1
H57 H 0.3194 0.8335 0.1149 0.163 Uiso 1 calc R O 1
C58 C 0.2046(15) 0.7481(11) 0.1301(6) 0.093(6) Uani 1 d . O 1
H58 H 0.1619 0.7466 0.1021 0.111 Uiso 1 calc R O 1
C59 C 0.0916(13) 0.6445(8) 0.1523(6) 0.081(6) Uani 1 d D O 1
H59A H 0.0595 0.6508 0.1216 1.315 Uiso 1 calc . P 1
H59B H 0.0260 0.6466 0.1736 1.315 Uiso 1 calc . Q 1
H59C H 0.1313 0.5987 0.1546 1.315 Uiso 1 calc . R 1
C60A C 0.229(2) 0.6243(14) 0.4836(9) 0.12(3) Uiso 0.280(8) d PGD S 2
C61A C 0.279(2) 0.6128(16) 0.5260(8) 0.034(11) Uiso 0.280(8) d PGD S 2
C62A C 0.392(3) 0.5825(18) 0.5304(11) 0.069(16) Uiso 0.280(8) d PG S 2
C63A C 0.455(2) 0.5637(18) 0.4922(14) 0.15(3) Uiso 0.280(8) d PG S 2
C64A C 0.404(3) 0.575(2) 0.4498(12) 0.083(19) Uiso 0.280(8) d PG S 2
C65A C 0.291(3) 0.6054(19) 0.4454(8) 0.09(2) Uiso 0.280(8) d PGD S 2
C66A C 0.107(3) 0.657(2) 0.4790(15) 0.083(19) Uiso 0.280(8) d PGD S 2
C60B C 0.090(3) 0.5512(13) 0.4809(9) 0.10(3) Uiso 0.222(8) d PGD T 3
C61B C 0.171(2) 0.5791(11) 0.4510(8) 0.09(2) Uiso 0.222(8) d PGD T 3
C62B C 0.1927(17) 0.6510(11) 0.4503(7) 0.026(12) Uiso 0.222(8) d PG T 3
C63B C 0.133(2) 0.6950(12) 0.4797(8) 0.014(10) Uiso 0.222(8) d PG T 3
C64B C 0.052(2) 0.6671(15) 0.5096(8) 0.056(18) Uiso 0.222(8) d PG T 3
C65B C 0.030(2) 0.5952(15) 0.5103(8) 0.038(14) Uiso 0.222(8) d PGD . 3
C66B C 0.068(4) 0.4756(13) 0.4816(13) 0.10(3) Uiso 0.222(8) d PGD . 3
C17B C 0.459(3) 0.6204(19) 0.2767(9) 0.033(11) Uiso 0.34(2) d PGD A 4
H17C H 0.4597 0.6245 0.2435 0.039 Uiso 0.34 calc P A 4
H17D H 0.4853 0.6658 0.2898 0.039 Uiso 0.34 calc P A 4
C18B C 0.545(3) 0.5618(19) 0.2922(11) 0.060(14) Uiso 0.34(2) d PD A 4
H18C H 0.5051 0.5158 0.2880 0.072 Uiso 0.34 calc P A 4
H18D H 0.6172 0.5625 0.2735 0.072 Uiso 0.34 calc P A 4
C19B C 0.582(3) 0.5709(19) 0.3416(10) 0.043(12) Uiso 0.34(2) d PD A 4
H19C H 0.5092 0.5709 0.3602 0.052 Uiso 0.34 calc P A 4
H19D H 0.6220 0.6169 0.3457 0.052 Uiso 0.34 calc P A 4
C20B C 0.666(4) 0.513(2) 0.3580(18) 0.088(18) Uiso 0.34(2) d PD A 4
H20C H 0.6767 0.5175 0.3910 0.106 Uiso 0.34 calc P A 4
H20D H 0.6258 0.4671 0.3524 0.106 Uiso 0.34 calc P A 4
C21B C 0.791(5) 0.509(3) 0.3378(18) 0.087(17) Uiso 0.34(2) d PD A 4
H21C H 0.8251 0.5565 0.3385 0.105 Uiso 0.34 calc P A 4
H21D H 0.7803 0.4954 0.3057 0.105 Uiso 0.34 calc P A 4
C22B C 0.884(4) 0.459(3) 0.359(2) 0.078(17) Uiso 0.34(2) d PD A 4
H22D H 0.9590 0.4629 0.3426 1.315 Uiso 0.34 calc P A 4
H22E H 0.8543 0.4105 0.3568 1.315 Uiso 0.34 calc P A 4
H22F H 0.8976 0.4714 0.3905 1.315 Uiso 0.34 calc P A 4

loop_
_atom_site_aniso_label
_atom_site_aniso_U_11
_atom_site_aniso_U_22
_atom_site_aniso_U_33
_atom_site_aniso_U_23
_atom_site_aniso_U_13
_atom_site_aniso_U_12
Au1 0.0243(2) 0.0286(3) 0.0293(3) -0.0030(2) -0.00076(18) -0.00321(19)
Au2 0.0217(2) 0.0303(3) 0.0279(3) -0.0056(2) 0.00209(17) 0.00320(19)
Cl1 0.0474(18) 0.035(2) 0.041(2) 0.0005(15) 0.0071(15) -0.0087(14)
Cl2 0.0280(16) 0.064(2) 0.058(2) -0.0215(19) 0.0080(15) 0.0143(15)
S1 0.0390(18) 0.045(2) 0.059(3) -0.0269(18) 0.0130(17) -0.0142(15)
S2 0.0247(14) 0.0268(17) 0.0348(19) -0.0045(14) -0.0031(12) -0.0024(12)
S3 0.0279(15) 0.0321(19) 0.0251(17) -0.0030(14) 0.0000(12) 0.0033(12)
S4 0.0425(18) 0.065(3) 0.032(2) -0.0050(18) 0.0058(15) -0.0122(16)
P1 0.0234(15) 0.0260(18) 0.0286(18) -0.0035(14) -0.0008(13) -0.0002(12)
P2 0.0234(15) 0.0227(17) 0.0267(18) -0.0026(13) -0.0010(12) 0.0013(12)
C1 0.053(8) 0.030(8) 0.051(9) -0.026(7) 0.009(7) -0.015(6)
C2 0.054(8) 0.028(8) 0.026(7) -0.008(6) 0.002(6) 0.009(6)
C3 0.044(7) 0.020(7) 0.023(7) -0.005(5) -0.007(5) 0.006(5)
C4 0.027(6) 0.031(7) 0.024(7) -0.001(5) -0.007(5) -0.003(5)
C5 0.031(6) 0.016(6) 0.017(6) 0.004(5) 0.001(5) 0.002(5)
C6 0.023(5) 0.022(7) 0.026(7) 0.003(5) 0.000(5) 0.004(5)
C7 0.035(6) 0.017(7) 0.019(6) 0.007(5) -0.005(5) 0.005(5)
C8 0.022(6) 0.015(6) 0.026(7) 0.001(5) -0.001(5) -0.007(4)
C9 0.028(6) 0.010(6) 0.025(7) -0.006(5) -0.012(5) 0.003(4)
C10 0.006(5) 0.018(6) 0.035(7) -0.006(5) -0.005(4) 0.003(4)
C11 0.031(6) 0.018(6) 0.023(7) -0.004(5) -0.001(5) -0.001(5)
C12 0.013(5) 0.029(7) 0.027(7) -0.003(5) 0.000(5) -0.001(4)
C13 0.021(6) 0.037(8) 0.034(7) -0.016(6) 0.002(5) 0.001(5)
C14 0.020(6) 0.055(9) 0.037(8) -0.025(7) -0.021(5) 0.010(5)
C15 0.027(7) 0.078(11) 0.040(9) -0.035(8) -0.011(6) 0.006(6)
C16 0.024(6) 0.087(11) 0.022(7) -0.021(8) 0.006(5) -0.014(7)
C23 0.060(9) 0.034(9) 0.075(12) -0.030(8) 0.020(8) 0.003(7)
C24 0.087(11) 0.055(11) 0.062(12) -0.015(9) -0.027(9) 0.007(9)
C25 0.087(12) 0.062(11) 0.059(12) 0.011(9) -0.031(9) 0.003(9)
C26 0.110(14) 0.071(13) 0.072(14) 0.007(10) 0.015(11) 0.007(11)
C27 0.20(2) 0.068(14) 0.080(16) 0.038(12) 0.014(15) -0.006(15)
C28 0.23(3) 0.105(19) 0.13(2) 0.062(17) -0.03(2) -0.032(19)
C29 0.018(5) 0.021(7) 0.035(7) -0.006(6) -0.012(5) 0.006(4)
C30 0.030(7) 0.052(9) 0.037(8) -0.013(7) -0.002(6) 0.008(6)
C31 0.038(7) 0.032(8) 0.067(11) -0.010(8) -0.005(7) -0.002(6)
C32 0.058(9) 0.071(11) 0.023(8) -0.019(8) -0.013(7) 0.021(8)
C33 0.029(7) 0.068(10) 0.027(8) 0.011(7) 0.009(6) 0.006(6)
C34 0.039(7) 0.030(8) 0.042(8) 0.000(6) 0.006(6) 0.001(6)
C35 0.017(5) 0.026(7) 0.037(7) -0.003(6) 0.002(5) 0.003(5)
C36 0.041(7) 0.042(9) 0.041(9) -0.006(7) 0.009(6) 0.018(6)
C37 0.058(9) 0.058(10) 0.043(9) 0.002(7) -0.004(7) 0.026(7)
C38 0.031(8) 0.073(12) 0.066(11) -0.033(9) -0.006(7) 0.015(7)
C39 0.052(9) 0.063(11) 0.058(11) -0.011(9) 0.012(8) 0.019(7)
C40 0.026(6) 0.045(9) 0.050(9) -0.005(7) 0.000(6) 0.006(6)
C41 0.033(6) 0.025(7) 0.034(7) 0.000(6) 0.014(5) 0.000(5)
C42 0.041(7) 0.029(8) 0.060(10) -0.010(7) -0.015(7) 0.009(6)
C43 0.045(8) 0.028(9) 0.097(13) -0.017(8) 0.030(8) -0.016(6)
C44 0.077(11) 0.033(9) 0.084(13) 0.020(9) 0.046(10) 0.011(8)
C45 0.056(9) 0.045(10) 0.058(11) 0.020(8) 0.002(8) 0.006(7)
C46 0.047(7) 0.030(8) 0.042(8) 0.009(6) 0.008(6) 0.007(6)
C47 0.024(6) 0.020(7) 0.028(7) 0.003(5) 0.010(5) 0.003(5)
C48 0.028(6) 0.030(7) 0.031(7) 0.005(6) 0.010(5) -0.006(5)
C49 0.015(6) 0.048(8) 0.046(8) 0.009(7) 0.003(5) -0.004(5)
C50 0.031(7) 0.038(8) 0.042(9) -0.001(7) -0.001(6) -0.002(5)
C51 0.032(7) 0.038(8) 0.039(8) -0.022(6) -0.006(6) 0.000(5)
C52 0.027(6) 0.023(7) 0.037(8) -0.003(6) -0.001(5) -0.005(5)
C53 0.062(10) 0.062(12) 0.059(11) 0.013(9) 0.015(9) 0.026(8)
C54 0.109(14) 0.054(12) 0.069(13) -0.003(9) -0.031(11) 0.020(10)
C55 0.052(10) 0.082(15) 0.101(17) 0.000(12) -0.025(10) 0.003(9)
C56 0.091(13) 0.098(17) 0.077(15) -0.058(13) 0.023(12) 0.000(11)
C57 0.18(2) 0.108(19) 0.12(2) -0.024(16) 0.090(19) -0.048(17)
C58 0.096(14) 0.122(18) 0.060(14) -0.027(12) 0.003(11) -0.019(12)
C59 0.063(10) 0.061(12) 0.120(17) 0.013(11) 0.003(10) -0.018(8)

loop_
_atom_type_symbol
_atom_type_description
_atom_type_scat_dispersion_real
_atom_type_scat_dispersion_imag
_atom_type_scat_source
C C 0.0033 0.0016 'International Tables Vol C Tables 4.2.6.8 and 6.1.1.4'
H H 0.0000 0.0000 'International Tables Vol C Tables 4.2.6.8 and 6.1.1.4'
P P 0.1023 0.0942 'International Tables Vol C Tables 4.2.6.8 and 6.1.1.4'
S S 0.1246 0.1234 'International Tables Vol C Tables 4.2.6.8 and 6.1.1.4'
Cl Cl 0.1484 0.1585 'International Tables Vol C Tables 4.2.6.8 and 6.1.1.4'
Au Au -2.0133 8.8022 'International Tables Vol C Tables 4.2.6.8 and 6.1.1.4'

loop_
_geom_angle_atom_site_label_1
_geom_angle_atom_site_label_2
_geom_angle_atom_site_label_3
_geom_angle
_geom_angle_site_symmetry_1
_geom_angle_site_symmetry_3
_geom_angle_publ_flag
P1 Au1 Cl1 174.28(10) . . ?
P1 Au1 Au2 95.57(8) . . ?
Cl1 Au1 Au2 88.16(8) . . ?
P2 Au2 Cl2 176.87(12) . . ?
P2 Au2 Au1 97.63(8) . . ?
Cl2 Au2 Au1 85.49(9) . . ?
C1 S1 C4 91.8(6) . . ?
C8 S2 C5 93.2(5) . . ?
C9 S3 C12 92.5(5) . . ?
C16 S4 C13 91.2(6) . . ?
C35 P1 C29 106.9(5) . . ?
C35 P1 C7 105.7(5) . . ?
C29 P1 C7 105.4(5) . . ?
C35 P1 Au1 110.1(4) . . ?
C29 P1 Au1 114.7(4) . . ?
C7 P1 Au1 113.5(3) . . ?
C41 P2 C10 105.9(5) . . ?
C41 P2 C47 108.2(5) . . ?
C10 P2 C47 104.3(4) . . ?
C41 P2 Au2 112.0(3) . . ?
C10 P2 Au2 113.3(3) . . ?
C47 P2 Au2 112.6(3) . . ?
C2 C1 S1 111.7(9) . . ?
C1 C2 C3 113.7(10) . . ?
C4 C3 C2 111.7(10) . . ?
C4 C3 C17A 127.2(12) . . ?
C2 C3 C17A 120.9(12) . . ?
C4 C3 C17B 121.4(15) . . ?
C2 C3 C17B 125.6(15) . . ?
C17A C3 C17B 16.4(12) . . ?
C3 C4 C5 131.2(10) . . ?
C3 C4 S1 111.1(8) . . ?
C5 C4 S1 117.7(8) . . ?
C6 C5 C4 130.3(10) . . ?
C6 C5 S2 110.1(8) . . ?
C4 C5 S2 119.6(8) . . ?
C5 C6 C7 114.4(9) . . ?
C8 C7 C6 112.6(9) . . ?
C8 C7 P1 122.0(8) . . ?
C6 C7 P1 125.2(8) . . ?
C7 C8 C9 129.6(9) . . ?
C7 C8 S2 109.6(8) . . ?
C9 C8 S2 120.8(7) . . ?
C10 C9 C8 129.0(10) . . ?
C10 C9 S3 110.9(8) . . ?
C8 C9 S3 120.1(8) . . ?
C9 C10 C11 113.8(10) . . ?
C9 C10 P2 122.6(8) . . ?
C11 C10 P2 123.6(8) . . ?
C12 C11 C10 112.3(10) . . ?
C11 C12 C13 131.5(10) . . ?
C11 C12 S3 110.4(8) . . ?
C13 C12 S3 118.1(8) . . ?
C14 C13 C12 127.5(11) . . ?
C14 C13 S4 113.7(9) . . ?
C12 C13 S4 118.7(8) . . ?
C23 C14 C13 129.0(11) . . ?
C23 C14 C15 124.3(12) . . ?
C13 C14 C15 106.6(12) . . ?
C16 C15 C14 115.3(12) . . ?
C15 C16 S4 113.3(10) . . ?
C3 C17A C18A 110.7(13) . . ?
C19A C18A C17A 111.7(13) . . ?
C18A C19A C20A 114.1(15) . . ?
C21A C20A C19A 111.1(17) . . ?
C22A C21A C20A 110.7(17) . . ?
C14 C23 C24 112.7(13) . . ?
C25 C24 C23 120.4(13) . . ?
C24 C25 C26 116.1(13) . . ?
C25 C26 C27 113.8(16) . . ?
C28 C27 C26 114(2) . . ?
C30 C29 C34 118.9(12) . . ?
C30 C29 P1 120.7(9) . . ?
C34 C29 P1 120.4(9) . . ?
C29 C30 C31 121.1(12) . . ?
C32 C31 C30 118.9(13) . . ?
C31 C32 C33 123.2(13) . . ?
C32 C33 C34 118.8(12) . . ?
C29 C34 C33 119.2(12) . . ?
C36 C35 C40 118.5(10) . . ?
C36 C35 P1 121.9(9) . . ?
C40 C35 P1 119.4(9) . . ?
C35 C36 C37 120.9(12) . . ?
C38 C37 C36 120.2(13) . . ?
C39 C38 C37 118.6(12) . . ?
C38 C39 C40 122.1(14) . . ?
C39 C40 C35 119.7(13) . . ?
C46 C41 C42 117.8(11) . . ?
C46 C41 P2 124.0(9) . . ?
C42 C41 P2 118.0(9) . . ?
C43 C42 C41 118.4(11) . . ?
C42 C43 C44 120.6(12) . . ?
C45 C44 C43 120.6(13) . . ?
C44 C45 C46 120.3(13) . . ?
C45 C46 C41 122.3(12) . . ?
C52 C47 C48 120.5(10) . . ?
C52 C47 P2 120.7(7) . . ?
C48 C47 P2 118.8(8) . . ?
C49 C48 C47 117.3(11) . . ?
C50 C49 C48 121.5(10) . . ?
C51 C50 C49 120.5(11) . . ?
C50 C51 C52 119.8(11) . . ?
C47 C52 C51 120.3(10) . . ?
C54 C53 C58 114.5(15) . . ?
C54 C53 C59 127.1(16) . . ?
C58 C53 C59 118.4(16) . . ?
C55 C54 C53 128.5(18) . . ?
C56 C55 C54 120(2) . . ?
C55 C56 C57 119(2) . . ?
C56 C57 C58 118(2) . . ?
C53 C58 C57 120.1(18) . . ?
C61A C60A C65A 120.0 . . ?
C61A C60A C66A 119.9 . . ?
C65A C60A C66A 120.1 . . ?
C62A C61A C60A 120.0 . . ?
C61A C62A C63A 120.0 . . ?
C64A C63A C62A 120.0 . . ?
C63A C64A C65A 120.0 . . ?
C64A C65A C60A 120.0 . . ?
C61B C60B C65B 120.0 . . ?
C61B C60B C66B 120.0 . . ?
C65B C60B C66B 120.0 . . ?
C62B C61B C60B 120.0 . . ?
C61B C62B C63B 120.0 . . ?
C62B C63B C64B 120.0 . . ?
C63B C64B C65B 120.0 . . ?
C64B C65B C60B 120.0 . . ?
C64B C65B C66B 150(3) . 3_566 ?
C60B C65B C66B 86(2) . 3_566 ?
C60B C66B C65B 150(4) . 3_566 ?
C18B C17B C3 108(2) . . ?
C19B C18B C17B 111(3) . . ?
C18B C19B C20B 112(3) . . ?
C21B C20B C19B 118(4) . . ?
C20B C21B C22B 119(4) . . ?

loop_
_geom_bond_atom_site_label_1
_geom_bond_atom_site_label_2
_geom_bond_distance
_geom_bond_site_symmetry_2
_geom_bond_publ_flag
Au1 P1 2.228(3) . ?
Au1 Cl1 2.286(3) . ?
Au1 Au2 3.0879(7) . ?
Au2 P2 2.236(3) . ?
Au2 Cl2 2.298(3) . ?
S1 C1 1.713(11) . ?
S1 C4 1.742(10) . ?
S2 C8 1.720(10) . ?
S2 C5 1.730(10) . ?
S3 C9 1.711(11) . ?
S3 C12 1.724(11) . ?
S4 C16 1.691(13) . ?
S4 C13 1.729(12) . ?
P1 C35 1.806(10) . ?
P1 C29 1.809(12) . ?
P1 C7 1.826(11) . ?
P2 C41 1.809(11) . ?
P2 C10 1.833(11) . ?
P2 C47 1.835(10) . ?
C1 C2 1.337(15) . ?
C2 C3 1.441(15) . ?
C3 C4 1.358(14) . ?
C3 C17A 1.47(2) . ?
C3 C17B 1.65(3) . ?
C4 C5 1.466(14) . ?
C5 C6 1.348(13) . ?
C6 C7 1.414(14) . ?
C7 C8 1.392(13) . ?
C8 C9 1.479(13) . ?
C9 C10 1.347(13) . ?
C10 C11 1.418(13) . ?
C11 C12 1.369(14) . ?
C12 C13 1.468(14) . ?
C13 C14 1.403(15) . ?
C14 C23 1.400(19) . ?
C14 C15 1.475(17) . ?
C15 C16 1.320(17) . ?
C17A C18A 1.525(8) . ?
C18A C19A 1.515(11) . ?
C19A C20A 1.520(11) . ?
C20A C21A 1.515(11) . ?
C21A C22A 1.513(11) . ?
C23 C24 1.51(2) . ?
C24 C25 1.48(2) . ?
C25 C26 1.49(2) . ?
C26 C27 1.53(2) . ?
C27 C28 1.44(3) . ?
C29 C30 1.380(15) . ?
C29 C34 1.401(15) . ?
C30 C31 1.385(17) . ?
C31 C32 1.338(17) . ?
C32 C33 1.361(17) . ?
C33 C34 1.407(16) . ?
C35 C36 1.371(16) . ?
C35 C40 1.389(15) . ?
C36 C37 1.382(15) . ?
C37 C38 1.373(18) . ?
C38 C39 1.360(19) . ?
C39 C40 1.365(15) . ?
C41 C46 1.384(15) . ?
C41 C42 1.411(15) . ?
C42 C43 1.383(16) . ?
C43 C44 1.396(19) . ?
C44 C45 1.321(18) . ?
C45 C46 1.359(16) . ?
C47 C52 1.375(15) . ?
C47 C48 1.414(13) . ?
C48 C49 1.392(14) . ?
C49 C50 1.375(16) . ?
C50 C51 1.365(15) . ?
C51 C52 1.388(14) . ?
C53 C54 1.344(19) . ?
C53 C58 1.36(2) . ?
C53 C59 1.484(8) . ?
C54 C55 1.33(2) . ?
C55 C56 1.30(2) . ?
C56 C57 1.42(3) . ?
C57 C58 1.47(2) . ?
C60A C61A 1.3900 . ?
C60A C65A 1.3900 . ?
C60A C66A 1.4965 . ?
C61A C62A 1.3900 . ?
C62A C63A 1.3900 . ?
C63A C64A 1.3900 . ?
C64A C65A 1.3900 . ?
C60B C61B 1.3900 . ?
C60B C65B 1.3900 . ?
C60B C66B 1.4630 . ?
C61B C62B 1.3900 . ?
C62B C63B 1.3900 . ?
C63B C64B 1.3900 . ?
C64B C65B 1.3900 . ?
C65B C66B 1.76(5) 3_566 ?
C66B C65B 1.76(5) 3_566 ?
C17B C18B 1.533(10) . ?
C18B C19B 1.528(13) . ?
C19B C20B 1.531(13) . ?
C20B C21B 1.528(13) . ?
C21B C22B 1.530(13) . ?

loop_
_geom_torsion_atom_site_label_1
_geom_torsion_atom_site_label_2
_geom_torsion_atom_site_label_3
_geom_torsion_atom_site_label_4
_geom_torsion
_geom_torsion_site_symmetry_1
_geom_torsion_site_symmetry_2
_geom_torsion_site_symmetry_3
_geom_torsion_site_symmetry_4
_geom_torsion_publ_flag
P1 Au1 Au2 P2 90.89(11) . . . . ?
Cl1 Au1 Au2 P2 -93.46(11) . . . . ?
P1 Au1 Au2 Cl2 -89.40(12) . . . . ?
Cl1 Au1 Au2 Cl2 86.24(12) . . . . ?
Cl1 Au1 P1 C35 -26.5(13) . . . . ?
Au2 Au1 P1 C35 103.9(4) . . . . ?
Cl1 Au1 P1 C29 94.0(12) . . . . ?
Au2 Au1 P1 C29 -135.5(3) . . . . ?
Cl1 Au1 P1 C7 -144.7(11) . . . . ?
Au2 Au1 P1 C7 -14.3(4) . . . . ?
Cl2 Au2 P2 C41 -87(2) . . . . ?
Au1 Au2 P2 C41 87.7(4) . . . . ?
Cl2 Au2 P2 C10 153(2) . . . . ?
Au1 Au2 P2 C10 -31.9(3) . . . . ?
Cl2 Au2 P2 C47 35(2) . . . . ?
Au1 Au2 P2 C47 -150.1(4) . . . . ?
C4 S1 C1 C2 1.0(11) . . . . ?
S1 C1 C2 C3 -1.6(15) . . . . ?
C1 C2 C3 C4 1.5(15) . . . . ?
C1 C2 C3 C17A 175.8(12) . . . . ?
C1 C2 C3 C17B -165.5(16) . . . . ?
C2 C3 C4 C5 178.0(11) . . . . ?
C17A C3 C4 C5 4(2) . . . . ?
C17B C3 C4 C5 -14(2) . . . . ?
C2 C3 C4 S1 -0.7(12) . . . . ?
C17A C3 C4 S1 -174.5(11) . . . . ?
C17B C3 C4 S1 166.9(14) . . . . ?
C1 S1 C4 C3 -0.1(10) . . . . ?
C1 S1 C4 C5 -179.0(9) . . . . ?
C3 C4 C5 C6 -26(2) . . . . ?
S1 C4 C5 C6 152.6(10) . . . . ?
C3 C4 C5 S2 152.9(11) . . . . ?
S1 C4 C5 S2 -28.5(12) . . . . ?
C8 S2 C5 C6 -1.5(8) . . . . ?
C8 S2 C5 C4 179.4(9) . . . . ?
C4 C5 C6 C7 -179.4(11) . . . . ?
S2 C5 C6 C7 1.7(12) . . . . ?
C5 C6 C7 C8 -1.0(14) . . . . ?
C5 C6 C7 P1 -176.7(8) . . . . ?
C35 P1 C7 C8 -178.8(9) . . . . ?
C29 P1 C7 C8 68.1(10) . . . . ?
Au1 P1 C7 C8 -58.1(10) . . . . ?
C35 P1 C7 C6 -3.6(11) . . . . ?
C29 P1 C7 C6 -116.6(10) . . . . ?
Au1 P1 C7 C6 117.1(9) . . . . ?
C6 C7 C8 C9 179.2(10) . . . . ?
P1 C7 C8 C9 -4.9(16) . . . . ?
C6 C7 C8 S2 -0.2(12) . . . . ?
P1 C7 C8 S2 175.6(6) . . . . ?
C5 S2 C8 C7 1.0(8) . . . . ?
C5 S2 C8 C9 -178.5(9) . . . . ?
C7 C8 C9 C10 102.5(14) . . . . ?
S2 C8 C9 C10 -78.1(13) . . . . ?
C7 C8 C9 S3 -78.6(13) . . . . ?
S2 C8 C9 S3 100.8(9) . . . . ?
C12 S3 C9 C10 -1.5(7) . . . . ?
C12 S3 C9 C8 179.4(8) . . . . ?
C8 C9 C10 C11 -179.5(9) . . . . ?
S3 C9 C10 C11 1.6(11) . . . . ?
C8 C9 C10 P2 2.7(14) . . . . ?
S3 C9 C10 P2 -176.2(5) . . . . ?
C41 P2 C10 C9 -169.2(8) . . . . ?
C47 P2 C10 C9 76.7(8) . . . . ?
Au2 P2 C10 C9 -46.1(9) . . . . ?
C41 P2 C10 C11 13.2(9) . . . . ?
C47 P2 C10 C11 -100.8(8) . . . . ?
Au2 P2 C10 C11 136.3(7) . . . . ?
C9 C10 C11 C12 -0.8(12) . . . . ?
P2 C10 C11 C12 177.0(7) . . . . ?
C10 C11 C12 C13 178.1(9) . . . . ?
C10 C11 C12 S3 -0.4(10) . . . . ?
C9 S3 C12 C11 1.1(7) . . . . ?
C9 S3 C12 C13 -177.6(8) . . . . ?
C11 C12 C13 C14 10.0(18) . . . . ?
S3 C12 C13 C14 -171.6(9) . . . . ?
C11 C12 C13 S4 -165.8(9) . . . . ?
S3 C12 C13 S4 12.5(11) . . . . ?
C16 S4 C13 C14 1.6(9) . . . . ?
C16 S4 C13 C12 178.0(8) . . . . ?
C12 C13 C14 C23 6(2) . . . . ?
S4 C13 C14 C23 -177.7(11) . . . . ?
C12 C13 C14 C15 -178.2(10) . . . . ?
S4 C13 C14 C15 -2.1(11) . . . . ?
C23 C14 C15 C16 177.7(12) . . . . ?
C13 C14 C15 C16 1.8(14) . . . . ?
C14 C15 C16 S4 -0.7(14) . . . . ?
C13 S4 C16 C15 -0.5(10) . . . . ?
C4 C3 C17A C18A 92.4(18) . . . . ?
C2 C3 C17A C18A -80.9(17) . . . . ?
C17B C3 C17A C18A 167(7) . . . . ?
C3 C17A C18A C19A 179.0(14) . . . . ?
C17A C18A C19A C20A 174.6(16) . . . . ?
C18A C19A C20A C21A 177.6(17) . . . . ?
C19A C20A C21A C22A -179(2) . . . . ?
C13 C14 C23 C24 -96.7(15) . . . . ?
C15 C14 C23 C24 88.5(15) . . . . ?
C14 C23 C24 C25 -178.3(13) . . . . ?
C23 C24 C25 C26 173.0(13) . . . . ?
C24 C25 C26 C27 -177.3(16) . . . . ?
C25 C26 C27 C28 -178.7(19) . . . . ?
C35 P1 C29 C30 105.7(9) . . . . ?
C7 P1 C29 C30 -142.1(8) . . . . ?
Au1 P1 C29 C30 -16.6(10) . . . . ?
C35 P1 C29 C34 -75.7(9) . . . . ?
C7 P1 C29 C34 36.5(9) . . . . ?
Au1 P1 C29 C34 162.1(7) . . . . ?
C34 C29 C30 C31 -1.6(16) . . . . ?
P1 C29 C30 C31 177.1(8) . . . . ?
C29 C30 C31 C32 1.7(18) . . . . ?
C30 C31 C32 C33 -1.5(19) . . . . ?
C31 C32 C33 C34 1.3(19) . . . . ?
C30 C29 C34 C33 1.3(15) . . . . ?
P1 C29 C34 C33 -177.3(8) . . . . ?
C32 C33 C34 C29 -1.1(17) . . . . ?
C29 P1 C35 C36 21.9(11) . . . . ?
C7 P1 C35 C36 -90.1(11) . . . . ?
Au1 P1 C35 C36 147.0(9) . . . . ?
C29 P1 C35 C40 -154.8(9) . . . . ?
C7 P1 C35 C40 93.3(10) . . . . ?
Au1 P1 C35 C40 -29.7(10) . . . . ?
C40 C35 C36 C37 0.9(19) . . . . ?
P1 C35 C36 C37 -175.7(10) . . . . ?
C35 C36 C37 C38 1(2) . . . . ?
C36 C37 C38 C39 -4(2) . . . . ?
C37 C38 C39 C40 4(2) . . . . ?
C38 C39 C40 C35 -2(2) . . . . ?
C36 C35 C40 C39 -0.7(18) . . . . ?
P1 C35 C40 C39 176.1(10) . . . . ?
C10 P2 C41 C46 -116.0(10) . . . . ?
C47 P2 C41 C46 -4.6(11) . . . . ?
Au2 P2 C41 C46 120.1(9) . . . . ?
C10 P2 C41 C42 68.3(10) . . . . ?
C47 P2 C41 C42 179.7(9) . . . . ?
Au2 P2 C41 C42 -55.7(10) . . . . ?
C46 C41 C42 C43 -2.8(17) . . . . ?
P2 C41 C42 C43 173.2(10) . . . . ?
C41 C42 C43 C44 3(2) . . . . ?
C42 C43 C44 C45 -2(2) . . . . ?
C43 C44 C45 C46 1(2) . . . . ?
C44 C45 C46 C41 -1(2) . . . . ?
C42 C41 C46 C45 2.0(18) . . . . ?
P2 C41 C46 C45 -173.8(10) . . . . ?
C41 P2 C47 C52 109.8(9) . . . . ?
C10 P2 C47 C52 -137.7(9) . . . . ?
Au2 P2 C47 C52 -14.5(10) . . . . ?
C41 P2 C47 C48 -69.0(9) . . . . ?
C10 P2 C47 C48 43.5(9) . . . . ?
Au2 P2 C47 C48 166.7(7) . . . . ?
C52 C47 C48 C49 2.3(16) . . . . ?
P2 C47 C48 C49 -178.9(8) . . . . ?
C47 C48 C49 C50 -1.9(17) . . . . ?
C48 C49 C50 C51 1.6(19) . . . . ?
C49 C50 C51 C52 -1.6(19) . . . . ?
C48 C47 C52 C51 -2.5(17) . . . . ?
P2 C47 C52 C51 178.8(9) . . . . ?
C50 C51 C52 C47 2.1(18) . . . . ?
C58 C53 C54 C55 -1(3) . . . . ?
C59 C53 C54 C55 175.9(17) . . . . ?
C53 C54 C55 C56 1(3) . . . . ?
C54 C55 C56 C57 -1(3) . . . . ?
C55 C56 C57 C58 2(3) . . . . ?
C54 C53 C58 C57 2(2) . . . . ?
C59 C53 C58 C57 -175.1(15) . . . . ?
C56 C57 C58 C53 -3(3) . . . . ?
C65A C60A C61A C62A 0.0 . . . . ?
C66A C60A C61A C62A -179.9 . . . . ?
C60A C61A C62A C63A 0.0 . . . . ?
C61A C62A C63A C64A 0.0 . . . . ?
C62A C63A C64A C65A 0.0 . . . . ?
C63A C64A C65A C60A 0.0 . . . . ?
C61A C60A C65A C64A 0.0 . . . . ?
C66A C60A C65A C64A 179.9 . . . . ?
C65B C60B C61B C62B 0.0 . . . . ?
C66B C60B C61B C62B -180.0 . . . . ?
C60B C61B C62B C63B 0.0 . . . . ?
C61B C62B C63B C64B 0.0 . . . . ?
C62B C63B C64B C65B 0.0 . . . . ?
C63B C64B C65B C60B 0.0 . . . . ?
C63B C64B C65B C66B -147(5) . . . 3_566 ?
C61B C60B C65B C64B 0.0 . . . . ?
C66B C60B C65B C64B 180.0 . . . . ?
C61B C60B C65B C66B 164(3) . . . 3_566 ?
C66B C60B C65B C66B -16(3) . . . 3_566 ?
C61B C60B C66B C65B -147(8) . . . 3_566 ?
C65B C60B C66B C65B 33(8) . . . 3_566 ?
C4 C3 C17B C18B 125(2) . . . . ?
C2 C3 C17B C18B -69(3) . . . . ?
C17A C3 C17B C18B 10(5) . . . . ?
C3 C17B C18B C19B -80(4) . . . . ?
C17B C18B C19B C20B 179(3) . . . . ?
C18B C19B C20B C21B 66(6) . . . . ?
C19B C20B C21B C22B 170(5) . . . . ?
